data_4082285
loop_
_publ_author_name
'Jayaraman, Arumugam'
'Sterenberg, Brian T.'

_publ_section_title
;
 Electrophilic Aromatic Substitution Reactions of a Tungsten-Coordinated
 Phosphirenyl Triflate
;
_journal_issue 2
_journal_name_full Organometallics
_journal_page_first 522
_journal_paper_doi 10.1021/om401050w
_journal_volume 33
_journal_year 2014
_chemical_formula_moiety 'C23 H13 O5 P S W'
_chemical_formula_sum 'C23 H13 O5 P S W'
_chemical_formula_weight 616.21
_chemical_name_systematic
;
 ?
;
_space_group_IT_number 2
_symmetry_cell_setting triclinic
_symmetry_space_group_name_Hall '-P 1'
_symmetry_space_group_name_H-M 'P -1'
_atom_sites_solution_hydrogens geom
_atom_sites_solution_primary direct
_atom_sites_solution_secondary difmap
_audit_creation_method SHELXL-97
_cell_angle_alpha 106.5620(10)
_cell_angle_beta 112.8470(10)
_cell_angle_gamma 95.9140(10)
_cell_formula_units_Z 4
_cell_length_a 12.3430(9)
_cell_length_b 13.5366(10)
_cell_length_c 15.8869(11)
_cell_measurement_reflns_used 9915
_cell_measurement_temperature 173(2)
_cell_measurement_theta_max 27.26
_cell_measurement_theta_min 2.36
_cell_volume 2275.0(3)
_computing_cell_refinement 'Bruker SAINT'
_computing_data_collection 'Bruker APEX2'
_computing_data_reduction 'Bruker SAINT'
_computing_structure_refinement 'SHELXL-97 (Sheldrick, 2008)'
_computing_structure_solution 'SHELXL-97 (Sheldrick, 2008)'
_diffrn_ambient_temperature 173(2)
_diffrn_measured_fraction_theta_full 0.990
_diffrn_measured_fraction_theta_max 0.990
_diffrn_measurement_device_type 'Bruker APEX-II CCD'
_diffrn_measurement_method '\w scans'
_diffrn_radiation_monochromator graphite
_diffrn_radiation_source 'fine-focus sealed tube'
_diffrn_radiation_type MoK\a
_diffrn_radiation_wavelength 0.71073
_diffrn_reflns_av_R_equivalents 0.0196
_diffrn_reflns_av_sigmaI/netI 0.0284
_diffrn_reflns_limit_h_max 15
_diffrn_reflns_limit_h_min -16
_diffrn_reflns_limit_k_max 17
_diffrn_reflns_limit_k_min -17
_diffrn_reflns_limit_l_max 20
_diffrn_reflns_limit_l_min -20
_diffrn_reflns_number 20324
_diffrn_reflns_theta_full 27.54
_diffrn_reflns_theta_max 27.54
_diffrn_reflns_theta_min 1.77
_diffrn_standards_number 0
_exptl_absorpt_coefficient_mu 5.271
_exptl_absorpt_correction_T_max 0.2270
_exptl_absorpt_correction_T_min 0.1470
_exptl_absorpt_correction_type integration
_exptl_absorpt_process_details 'SADABS (Sheldrick, 2008)'
_exptl_crystal_colour yellow
_exptl_crystal_density_diffrn 1.799
_exptl_crystal_density_method 'not measured'
_exptl_crystal_description fragment
_exptl_crystal_F_000 1184
_exptl_crystal_size_max 0.59
_exptl_crystal_size_mid 0.43
_exptl_crystal_size_min 0.40
_refine_diff_density_max 0.837
_refine_diff_density_min -1.241
_refine_diff_density_rms 0.108
_refine_ls_extinction_method none
_refine_ls_goodness_of_fit_ref 1.054
_refine_ls_hydrogen_treatment constr
_refine_ls_matrix_type full
_refine_ls_number_parameters 559
_refine_ls_number_reflns 10384
_refine_ls_number_restraints 0
_refine_ls_restrained_S_all 1.054
_refine_ls_R_factor_all 0.0250
_refine_ls_R_factor_gt 0.0221
_refine_ls_shift/su_max 0.002
_refine_ls_shift/su_mean 0.000
_refine_ls_structure_factor_coef Fsqd
_refine_ls_weighting_details 'calc w=1/[\s^2^(Fo^2^)+(0.0235P)^2^+1.1672P] where P=(Fo^2^+2Fc^2^)/3'
_refine_ls_weighting_scheme calc
_refine_ls_wR_factor_gt 0.0522
_refine_ls_wR_factor_ref 0.0533
_reflns_number_gt 9449
_reflns_number_total 10384
_reflns_threshold_expression >2\s(I)
_cod_data_source_file om401050w_si_001.cif
_cod_data_source_block aj-346
_cod_depositor_comments
;
The following automatic conversions were performed:
'__computing_data_collection' tag replaced with
'_computing_data_collection'.

Automatic conversion script
Id: cif_correct_tags 1440 2010-10-19 06:21:57Z saulius 

The following automatic conversions were performed:

'_symmetry_cell_setting' value 'Triclinic' changed to 'triclinic'
according to
/usr/data/users/saulius/automatic-downloads/current/ACS/lib/dictionaries/cif_core.dic
dictionary named 'cif_core.dic' version 2.4.2 from 2011-04-26.

Automatic conversion script
Id: cif_fix_values 2281 2013-09-26 08:29:07Z andrius 
;
_cod_database_code 4082285

loop_
_symmetry_equiv_pos_as_xyz
'x, y, z'
'-x, -y, -z'

loop_
_atom_site_label
_atom_site_type_symbol
_atom_site_fract_x
_atom_site_fract_y
_atom_site_fract_z
_atom_site_U_iso_or_equiv
_atom_site_adp_type
_atom_site_occupancy
_atom_site_symmetry_multiplicity
_atom_site_calc_flag
_atom_site_refinement_flags
C1 C 0.4903(3) 0.4656(3) 0.3320(3) 0.0384(7) Uani 1 1 d .
C2 C 0.3200(3) 0.5649(3) 0.2201(3) 0.0385(7) Uani 1 1 d .
C3 C 0.3751(3) 0.6053(2) 0.4240(2) 0.0355(7) Uani 1 1 d .
C4 C 0.3136(3) 0.3849(2) 0.3853(2) 0.0336(7) Uani 1 1 d .
C5 C 0.2535(3) 0.3392(3) 0.1802(2) 0.0363(7) Uani 1 1 d .
C6 C 0.0458(2) 0.5874(2) 0.25187(19) 0.0234(5) Uani 1 1 d .
C7 C 0.1111(3) 0.6873(2) 0.2756(2) 0.0273(6) Uani 1 1 d .
H7 H 0.1962 0.7046 0.2964 0.033 Uiso 1 1 calc R
C8 C 0.0396(3) 0.7626(2) 0.2662(2) 0.0363(7) Uani 1 1 d .
H8 H 0.0710 0.8354 0.2799 0.044 Uiso 1 1 calc R
C9 C -0.0784(3) 0.7182(3) 0.2353(2) 0.0407(8) Uani 1 1 d .
H9 H -0.1397 0.7565 0.2250 0.049 Uiso 1 1 calc R
C10 C -0.0243(3) 0.3578(2) 0.1875(2) 0.0256(6) Uani 1 1 d .
C11 C 0.0001(3) 0.3880(2) 0.2814(2) 0.0256(6) Uani 1 1 d .
C12 C -0.0965(2) 0.2771(2) 0.09121(19) 0.0250(5) Uani 1 1 d .
C13 C -0.0954(3) 0.2937(2) 0.0090(2) 0.0334(7) Uani 1 1 d .
H13 H -0.0479 0.3580 0.0159 0.040 Uiso 1 1 calc R
C14 C -0.1631(3) 0.2170(3) -0.0829(2) 0.0389(7) Uani 1 1 d .
H14 H -0.1620 0.2288 -0.1388 0.047 Uiso 1 1 calc R
C15 C -0.2321(3) 0.1235(3) -0.0934(2) 0.0380(7) Uani 1 1 d .
H15 H -0.2781 0.0708 -0.1564 0.046 Uiso 1 1 calc R
C16 C -0.2343(3) 0.1065(2) -0.0126(2) 0.0364(7) Uani 1 1 d .
H16 H -0.2821 0.0421 -0.0200 0.044 Uiso 1 1 calc R
C17 C -0.1671(3) 0.1829(2) 0.0795(2) 0.0302(6) Uani 1 1 d .
H17 H -0.1693 0.1709 0.1350 0.036 Uiso 1 1 calc R
C18 C -0.0307(3) 0.3666(2) 0.3549(2) 0.0293(6) Uani 1 1 d .
C19 C -0.1486(3) 0.3165(3) 0.3305(3) 0.0426(8) Uani 1 1 d .
H19 H -0.2106 0.2980 0.2661 0.051 Uiso 1 1 calc R
C20 C -0.1745(4) 0.2938(3) 0.4016(3) 0.0596(12) Uani 1 1 d .
H20 H -0.2550 0.2604 0.3857 0.072 Uiso 1 1 calc R
C21 C -0.0858(5) 0.3190(3) 0.4937(3) 0.0630(13) Uani 1 1 d .
H21 H -0.1044 0.3016 0.5411 0.076 Uiso 1 1 calc R
C22 C 0.0314(4) 0.3699(3) 0.5188(3) 0.0540(10) Uani 1 1 d .
H22 H 0.0928 0.3874 0.5833 0.065 Uiso 1 1 calc R
C23 C 0.0587(3) 0.3950(3) 0.4504(2) 0.0373(7) Uani 1 1 d .
H23 H 0.1386 0.4316 0.4680 0.045 Uiso 1 1 calc R
O1 O 0.5874(2) 0.4590(2) 0.3495(2) 0.0580(7) Uani 1 1 d .
O2 O 0.3221(3) 0.6170(2) 0.1751(2) 0.0615(8) Uani 1 1 d .
O3 O 0.4088(2) 0.6774(2) 0.4939(2) 0.0585(7) Uani 1 1 d .
O4 O 0.3110(3) 0.3383(2) 0.4338(2) 0.0543(7) Uani 1 1 d .
O5 O 0.2157(2) 0.2635(2) 0.11316(19) 0.0553(7) Uani 1 1 d .
P1 P 0.10147(6) 0.47100(5) 0.25984(5) 0.02246(14) Uani 1 1 d .
S1 S -0.10543(7) 0.58561(6) 0.21676(6) 0.03725(17) Uani 1 1 d .
W1 W 0.317177(10) 0.472866(8) 0.301009(8) 0.02557(4) Uani 1 1 d .
C51 C -0.6533(3) 0.1209(2) -0.5262(2) 0.0305(6) Uani 1 1 d .
C52 C -0.6246(3) 0.2603(2) -0.3310(2) 0.0382(7) Uani 1 1 d .
C53 C -0.4734(3) 0.1162(2) -0.3549(2) 0.0317(6) Uani 1 1 d .
C54 C -0.6961(3) -0.0579(2) -0.4769(2) 0.0322(6) Uani 1 1 d .
C55 C -0.8348(3) 0.1027(3) -0.4493(2) 0.0375(7) Uani 1 1 d .
C56 C -0.5712(2) -0.0354(2) -0.22791(19) 0.0237(5) Uani 1 1 d .
C57 C -0.5102(3) -0.0922(2) -0.2721(2) 0.0305(6) Uani 1 1 d .
H57 H -0.4985 -0.0819 -0.3249 0.037 Uiso 1 1 calc R
C58 C -0.4667(3) -0.1674(3) -0.2310(3) 0.0435(8) Uani 1 1 d .
H58 H -0.4218 -0.2128 -0.2527 0.052 Uiso 1 1 calc R
C59 C -0.4955(3) -0.1683(3) -0.1571(3) 0.0468(9) Uani 1 1 d .
H59 H -0.4741 -0.2148 -0.1217 0.056 Uiso 1 1 calc R
C60 C -0.7457(3) 0.0795(2) -0.20162(19) 0.0237(5) Uani 1 1 d .
C61 C -0.6440(2) 0.1552(2) -0.15144(18) 0.0225(5) Uani 1 1 d .
C62 C -0.8585(2) 0.0306(2) -0.2046(2) 0.0252(5) Uani 1 1 d .
C63 C -0.9395(3) -0.0557(2) -0.2860(2) 0.0344(7) Uani 1 1 d .
H63 H -0.9213 -0.0820 -0.3400 0.041 Uiso 1 1 calc R
C64 C -1.0456(3) -0.1035(3) -0.2893(3) 0.0450(8) Uani 1 1 d .
H64 H -1.1002 -0.1628 -0.3450 0.054 Uiso 1 1 calc R
C65 C -1.0727(3) -0.0652(3) -0.2117(3) 0.0497(9) Uani 1 1 d .
H65 H -1.1467 -0.0975 -0.2146 0.060 Uiso 1 1 calc R
C66 C -0.9928(3) 0.0202(3) -0.1293(3) 0.0421(8) Uani 1 1 d .
H66 H -1.0113 0.0454 -0.0754 0.051 Uiso 1 1 calc R
C67 C -0.8865(3) 0.0682(2) -0.1258(2) 0.0317(6) Uani 1 1 d .
H67 H -0.8320 0.1271 -0.0697 0.038 Uiso 1 1 calc R
C68 C -0.5724(2) 0.2513(2) -0.06790(19) 0.0229(5) Uani 1 1 d .
C69 C -0.6232(3) 0.3133(2) -0.0147(2) 0.0284(6) Uani 1 1 d .
H69 H -0.7073 0.2931 -0.0327 0.034 Uiso 1 1 calc R
C70 C -0.5516(3) 0.4042(2) 0.0642(2) 0.0364(7) Uani 1 1 d .
H70 H -0.5871 0.4469 0.0997 0.044 Uiso 1 1 calc R
C71 C -0.4296(3) 0.4336(3) 0.0917(3) 0.0469(9) Uani 1 1 d .
H71 H -0.3804 0.4949 0.1476 0.056 Uiso 1 1 calc R
C72 C -0.3782(3) 0.3736(3) 0.0379(3) 0.0535(10) Uani 1 1 d .
H72 H -0.2942 0.3946 0.0557 0.064 Uiso 1 1 calc R
C73 C -0.4498(3) 0.2836(2) -0.0414(2) 0.0404(8) Uani 1 1 d .
H73 H -0.4147 0.2430 -0.0787 0.048 Uiso 1 1 calc R
O51 O -0.6499(2) 0.12590(19) -0.59530(16) 0.0424(5) Uani 1 1 d .
O52 O -0.6128(3) 0.34667(19) -0.2889(2) 0.0631(8) Uani 1 1 d .
O53 O -0.3711(2) 0.1264(2) -0.32778(18) 0.0455(6) Uani 1 1 d .
O54 O -0.7197(3) -0.14656(18) -0.51683(17) 0.0525(7) Uani 1 1 d .
O55 O -0.9314(2) 0.1092(2) -0.4697(2) 0.0575(7) Uani 1 1 d .
P51 P -0.64679(6) 0.06452(5) -0.25966(5) 0.02155(14) Uani 1 1 d .
S51 S -0.57444(8) -0.07635(7) -0.13557(6) 0.03687(17) Uani 1 1 d .
W51 W -0.655056(10) 0.102025(8) -0.405445(7) 0.02301(4) Uani 1 1 d .

loop_
_atom_site_aniso_label
_atom_site_aniso_U_11
_atom_site_aniso_U_22
_atom_site_aniso_U_33
_atom_site_aniso_U_23
_atom_site_aniso_U_13
_atom_site_aniso_U_12
C1 0.0347(18) 0.0337(17) 0.052(2) 0.0172(15) 0.0217(16) 0.0119(14)
C2 0.0401(18) 0.0391(17) 0.053(2) 0.0205(16) 0.0313(16) 0.0202(15)
C3 0.0281(16) 0.0293(15) 0.0437(18) 0.0103(14) 0.0119(14) 0.0077(13)
C4 0.0279(16) 0.0293(15) 0.0427(17) 0.0127(13) 0.0134(14) 0.0118(12)
C5 0.0332(17) 0.0377(17) 0.0406(17) 0.0122(14) 0.0184(14) 0.0147(14)
C6 0.0236(13) 0.0245(13) 0.0225(12) 0.0084(10) 0.0102(11) 0.0074(11)
C7 0.0325(15) 0.0223(13) 0.0292(14) 0.0095(11) 0.0150(12) 0.0082(11)
C8 0.049(2) 0.0255(14) 0.0377(16) 0.0137(13) 0.0196(15) 0.0126(14)
C9 0.046(2) 0.0385(17) 0.0426(18) 0.0197(15) 0.0166(16) 0.0261(16)
C10 0.0258(14) 0.0211(13) 0.0309(14) 0.0096(11) 0.0131(12) 0.0054(11)
C11 0.0264(14) 0.0221(13) 0.0287(14) 0.0093(11) 0.0125(12) 0.0048(11)
C12 0.0256(14) 0.0245(13) 0.0248(13) 0.0081(11) 0.0106(11) 0.0095(11)
C13 0.0393(17) 0.0319(15) 0.0321(15) 0.0112(12) 0.0188(14) 0.0082(13)
C14 0.0452(19) 0.0475(19) 0.0272(15) 0.0133(14) 0.0174(14) 0.0173(16)
C15 0.0337(17) 0.0398(17) 0.0280(15) 0.0017(13) 0.0075(13) 0.0125(14)
C16 0.0327(17) 0.0310(16) 0.0363(16) 0.0064(13) 0.0105(14) 0.0051(13)
C17 0.0312(16) 0.0284(14) 0.0281(14) 0.0099(12) 0.0111(12) 0.0040(12)
C18 0.0410(17) 0.0193(13) 0.0312(14) 0.0078(11) 0.0204(13) 0.0068(12)
C19 0.047(2) 0.0363(17) 0.0406(18) 0.0052(14) 0.0251(16) -0.0061(15)
C20 0.080(3) 0.040(2) 0.063(3) 0.0023(18) 0.054(2) -0.0123(19)
C21 0.119(4) 0.0377(19) 0.052(2) 0.0140(17) 0.061(3) 0.008(2)
C22 0.091(3) 0.046(2) 0.0364(18) 0.0207(16) 0.034(2) 0.022(2)
C23 0.050(2) 0.0368(17) 0.0302(15) 0.0111(13) 0.0210(15) 0.0163(15)
O1 0.0333(14) 0.0592(17) 0.091(2) 0.0334(16) 0.0291(14) 0.0206(12)
O2 0.084(2) 0.0671(18) 0.083(2) 0.0518(17) 0.0616(18) 0.0447(16)
O3 0.0538(16) 0.0398(14) 0.0532(16) -0.0061(12) 0.0110(13) 0.0110(12)
O4 0.0591(17) 0.0538(16) 0.0729(18) 0.0438(15) 0.0331(15) 0.0273(13)
O5 0.0565(17) 0.0461(15) 0.0489(15) -0.0053(12) 0.0237(13) 0.0153(13)
P1 0.0237(3) 0.0198(3) 0.0246(3) 0.0075(3) 0.0116(3) 0.0052(3)
S1 0.0254(4) 0.0339(4) 0.0449(4) 0.0121(3) 0.0087(3) 0.0090(3)
W1 0.02448(6) 0.02200(6) 0.03245(7) 0.00937(5) 0.01421(5) 0.00834(4)
C51 0.0380(17) 0.0269(14) 0.0309(15) 0.0116(12) 0.0177(13) 0.0110(12)
C52 0.050(2) 0.0251(15) 0.0449(18) 0.0106(13) 0.0281(16) 0.0083(14)
C53 0.0400(18) 0.0275(14) 0.0290(14) 0.0078(12) 0.0190(14) 0.0039(13)
C54 0.0437(18) 0.0275(15) 0.0239(14) 0.0074(12) 0.0152(13) 0.0051(13)
C55 0.0391(19) 0.0390(17) 0.0324(16) 0.0120(14) 0.0149(14) 0.0067(14)
C56 0.0264(14) 0.0214(12) 0.0225(12) 0.0067(10) 0.0108(11) 0.0056(11)
C57 0.0367(16) 0.0264(14) 0.0326(15) 0.0099(12) 0.0187(13) 0.0123(12)
C58 0.046(2) 0.0374(18) 0.049(2) 0.0169(15) 0.0188(17) 0.0218(16)
C59 0.052(2) 0.0383(18) 0.050(2) 0.0256(16) 0.0135(17) 0.0195(16)
C60 0.0294(14) 0.0227(13) 0.0231(13) 0.0077(10) 0.0150(11) 0.0096(11)
C61 0.0252(14) 0.0235(13) 0.0215(12) 0.0061(10) 0.0133(11) 0.0101(11)
C62 0.0240(14) 0.0252(13) 0.0291(14) 0.0117(11) 0.0116(11) 0.0107(11)
C63 0.0307(16) 0.0335(16) 0.0363(16) 0.0107(13) 0.0133(13) 0.0074(13)
C64 0.0252(16) 0.0425(19) 0.053(2) 0.0131(16) 0.0074(15) 0.0003(14)
C65 0.0287(17) 0.054(2) 0.081(3) 0.036(2) 0.0289(19) 0.0137(16)
C66 0.0412(19) 0.049(2) 0.059(2) 0.0290(18) 0.0344(18) 0.0216(16)
C67 0.0341(16) 0.0320(15) 0.0389(16) 0.0149(13) 0.0227(14) 0.0136(13)
C68 0.0270(14) 0.0205(12) 0.0227(12) 0.0064(10) 0.0126(11) 0.0083(11)
C69 0.0306(15) 0.0298(14) 0.0294(14) 0.0086(12) 0.0177(13) 0.0119(12)
C70 0.0459(19) 0.0294(15) 0.0322(15) 0.0003(12) 0.0220(15) 0.0125(14)
C71 0.046(2) 0.0304(17) 0.0430(19) -0.0078(14) 0.0150(16) 0.0034(15)
C72 0.0272(17) 0.0405(19) 0.065(2) -0.0099(17) 0.0136(17) 0.0021(15)
C73 0.0311(17) 0.0326(16) 0.0471(19) -0.0044(14) 0.0197(15) 0.0082(13)
O51 0.0560(15) 0.0513(14) 0.0384(12) 0.0249(11) 0.0306(12) 0.0214(12)
O52 0.086(2) 0.0268(13) 0.0755(19) 0.0048(13) 0.0439(17) 0.0130(13)
O53 0.0334(13) 0.0530(15) 0.0487(14) 0.0160(12) 0.0193(11) 0.0051(11)
O54 0.081(2) 0.0246(12) 0.0383(13) 0.0001(10) 0.0224(13) 0.0029(12)
O55 0.0375(15) 0.0722(19) 0.0631(17) 0.0257(15) 0.0191(13) 0.0216(13)
P51 0.0259(4) 0.0194(3) 0.0201(3) 0.0045(3) 0.0124(3) 0.0060(3)
S51 0.0441(5) 0.0415(4) 0.0318(4) 0.0195(3) 0.0184(4) 0.0117(4)
W51 0.03025(7) 0.01842(6) 0.02146(6) 0.00620(4) 0.01328(5) 0.00489(4)

loop_
_atom_type_symbol
_atom_type_description
_atom_type_scat_dispersion_real
_atom_type_scat_dispersion_imag
_atom_type_scat_source
C C 0.0033 0.0016 'International Tables Vol C Tables 4.2.6.8 and 6.1.1.4'
H H 0.0000 0.0000 'International Tables Vol C Tables 4.2.6.8 and 6.1.1.4'
O O 0.0106 0.0060 'International Tables Vol C Tables 4.2.6.8 and 6.1.1.4'
P P 0.1023 0.0942 'International Tables Vol C Tables 4.2.6.8 and 6.1.1.4'
S S 0.1246 0.1234 'International Tables Vol C Tables 4.2.6.8 and 6.1.1.4'
W W -0.8490 6.8722 'International Tables Vol C Tables 4.2.6.8 and 6.1.1.4'

loop_
_geom_angle_atom_site_label_1
_geom_angle_atom_site_label_2
_geom_angle_atom_site_label_3
_geom_angle
O1 C1 W1 178.3(3)
O2 C2 W1 179.7(4)
O3 C3 W1 178.1(3)
O4 C4 W1 178.0(3)
O5 C5 W1 178.3(3)
C7 C6 S1 110.4(2)
C7 C6 P1 128.0(2)
S1 C6 P1 121.57(15)
C6 C7 C8 113.5(3)
C6 C7 H7 123.2
C8 C7 H7 123.2
C9 C8 C7 111.8(3)
C9 C8 H8 124.1
C7 C8 H8 124.1
C8 C9 S1 112.6(2)
C8 C9 H9 123.7
S1 C9 H9 123.7
C11 C10 C12 145.4(3)
C11 C10 P1 68.31(17)
C12 C10 P1 145.9(2)
C10 C11 C18 146.4(3)
C10 C11 P1 68.18(16)
C18 C11 P1 145.4(2)
C17 C12 C13 119.0(3)
C17 C12 C10 121.0(2)
C13 C12 C10 119.9(3)
C14 C13 C12 120.3(3)
C14 C13 H13 119.8
C12 C13 H13 119.8
C15 C14 C13 120.1(3)
C15 C14 H14 120.0
C13 C14 H14 120.0
C16 C15 C14 120.1(3)
C16 C15 H15 120.0
C14 C15 H15 120.0
C15 C16 C17 120.2(3)
C15 C16 H16 119.9
C17 C16 H16 119.9
C16 C17 C12 120.3(3)
C16 C17 H17 119.9
C12 C17 H17 119.9
C19 C18 C23 119.6(3)
C19 C18 C11 120.5(3)
C23 C18 C11 119.9(3)
C20 C19 C18 119.2(3)
C20 C19 H19 120.4
C18 C19 H19 120.4
C21 C20 C19 120.6(4)
C21 C20 H20 119.7
C19 C20 H20 119.7
C20 C21 C22 120.5(3)
C20 C21 H21 119.7
C22 C21 H21 119.7
C23 C22 C21 119.9(4)
C23 C22 H22 120.1
C21 C22 H22 120.1
C22 C23 C18 120.1(3)
C22 C23 H23 120.0
C18 C23 H23 120.0
C10 P1 C11 43.51(12)
C10 P1 C6 107.75(13)
C11 P1 C6 107.98(13)
C10 P1 W1 126.28(9)
C11 P1 W1 126.73(10)
C6 P1 W1 120.87(9)
C9 S1 C6 91.71(15)
C1 W1 C5 91.58(13)
C1 W1 C2 91.45(13)
C5 W1 C2 90.79(13)
C1 W1 C4 89.38(13)
C5 W1 C4 90.95(13)
C2 W1 C4 178.05(12)
C1 W1 C3 90.41(13)
C5 W1 C3 177.43(12)
C2 W1 C3 90.77(13)
C4 W1 C3 87.46(13)
C1 W1 P1 176.86(9)
C5 W1 P1 85.90(9)
C2 W1 P1 90.45(9)
C4 W1 P1 88.80(9)
C3 W1 P1 92.06(9)
O51 C51 W51 175.8(3)
O52 C52 W51 176.4(3)
O53 C53 W51 177.9(3)
O54 C54 W51 179.5(4)
O55 C55 W51 175.9(3)
C57 C56 S51 110.4(2)
C57 C56 P51 128.0(2)
S51 C56 P51 121.55(15)
C56 C57 C58 112.9(3)
C56 C57 H57 123.6
C58 C57 H57 123.6
C59 C58 C57 112.9(3)
C59 C58 H58 123.5
C57 C58 H58 123.5
C58 C59 S51 111.7(3)
C58 C59 H59 124.1
S51 C59 H59 124.1
C61 C60 C62 146.8(2)
C61 C60 P51 68.33(16)
C62 C60 P51 144.5(2)
C60 C61 C68 148.3(2)
C60 C61 P51 68.23(16)
C68 C61 P51 143.4(2)
C63 C62 C67 119.0(3)
C63 C62 C60 120.0(3)
C67 C62 C60 121.0(3)
C64 C63 C62 120.6(3)
C64 C63 H63 119.7
C62 C63 H63 119.7
C65 C64 C63 119.8(3)
C65 C64 H64 120.1
C63 C64 H64 120.1
C64 C65 C66 120.6(3)
C64 C65 H65 119.7
C66 C65 H65 119.7
C67 C66 C65 119.7(3)
C67 C66 H66 120.2
C65 C66 H66 120.2
C66 C67 C62 120.3(3)
C66 C67 H67 119.9
C62 C67 H67 119.9
C73 C68 C69 118.8(3)
C73 C68 C61 119.0(2)
C69 C68 C61 122.1(3)
C70 C69 C68 120.1(3)
C70 C69 H69 119.9
C68 C69 H69 119.9
C71 C70 C69 120.5(3)
C71 C70 H70 119.7
C69 C70 H70 119.7
C70 C71 C72 119.9(3)
C70 C71 H71 120.1
C72 C71 H71 120.1
C73 C72 C71 119.6(3)
C73 C72 H72 120.2
C71 C72 H72 120.2
C72 C73 C68 121.0(3)
C72 C73 H73 119.5
C68 C73 H73 119.5
C60 P51 C61 43.44(12)
C60 P51 C56 106.34(12)
C61 P51 C56 108.40(12)
C60 P51 W51 130.96(9)
C61 P51 W51 127.37(9)
C56 P51 W51 118.42(9)
C59 S51 C56 92.05(16)
C51 W51 C53 87.08(12)
C51 W51 C54 87.74(11)
C53 W51 C54 93.43(12)
C51 W51 C52 95.20(12)
C53 W51 C52 90.03(13)
C54 W51 C52 175.57(12)
C51 W51 C55 93.38(12)
C53 W51 C55 174.65(12)
C54 W51 C55 91.92(13)
C52 W51 C55 84.62(14)
C51 W51 P51 174.29(8)
C53 W51 P51 89.46(8)
C54 W51 P51 87.94(8)
C52 W51 P51 89.33(9)
C55 W51 P51 90.49(9)

loop_
_geom_bond_atom_site_label_1
_geom_bond_atom_site_label_2
_geom_bond_distance
C1 O1 1.140(4)
C1 W1 2.018(3)
C2 O2 1.143(4)
C2 W1 2.036(3)
C3 O3 1.139(4)
C3 W1 2.049(3)
C4 O4 1.134(4)
C4 W1 2.038(3)
C5 O5 1.138(4)
C5 W1 2.033(3)
C6 C7 1.367(4)
C6 S1 1.724(3)
C6 P1 1.800(3)
C7 C8 1.417(4)
C7 H7 0.9500
C8 C9 1.349(5)
C8 H8 0.9500
C9 S1 1.709(3)
C9 H9 0.9500
C10 C11 1.327(4)
C10 C12 1.454(4)
C10 P1 1.789(3)
C11 C18 1.452(4)
C11 P1 1.791(3)
C12 C17 1.389(4)
C12 C13 1.393(4)
C13 C14 1.384(4)
C13 H13 0.9500
C14 C15 1.380(5)
C14 H14 0.9500
C15 C16 1.377(5)
C15 H15 0.9500
C16 C17 1.385(4)
C16 H16 0.9500
C17 H17 0.9500
C18 C19 1.392(4)
C18 C23 1.395(4)
C19 C20 1.388(5)
C19 H19 0.9500
C20 C21 1.361(7)
C20 H20 0.9500
C21 C22 1.384(6)
C21 H21 0.9500
C22 C23 1.372(4)
C22 H22 0.9500
C23 H23 0.9500
P1 W1 2.4782(7)
C51 O51 1.135(3)
C51 W51 2.014(3)
C52 O52 1.131(4)
C52 W51 2.043(3)
C53 O53 1.143(4)
C53 W51 2.033(3)
C54 O54 1.130(4)
C54 W51 2.039(3)
C55 O55 1.128(4)
C55 W51 2.053(4)
C56 C57 1.368(4)
C56 S51 1.722(3)
C56 P51 1.800(3)
C57 C58 1.403(4)
C57 H57 0.9500
C58 C59 1.355(5)
C58 H58 0.9500
C59 S51 1.698(4)
C59 H59 0.9500
C60 C61 1.325(4)
C60 C62 1.456(4)
C60 P51 1.789(3)
C61 C68 1.450(4)
C61 P51 1.790(3)
C62 C63 1.390(4)
C62 C67 1.397(4)
C63 C64 1.376(4)
C63 H63 0.9500
C64 C65 1.375(5)
C64 H64 0.9500
C65 C66 1.386(5)
C65 H65 0.9500
C66 C67 1.377(4)
C66 H66 0.9500
C67 H67 0.9500
C68 C73 1.387(4)
C68 C69 1.388(4)
C69 C70 1.379(4)
C69 H69 0.9500
C70 C71 1.373(5)
C70 H70 0.9500
C71 C72 1.387(5)
C71 H71 0.9500
C72 C73 1.375(4)
C72 H72 0.9500
C73 H73 0.9500
P51 W51 2.4758(7)
